data_7031801
loop_
_publ_author_name
'Peuntinger, Katrin'
'Pilz, T. David'
'Staehle, Robert'
'Schaub, Markus'
'Kaufhold, Simon'
'Petermann, Lydia'
'Wunderlin, Markus'
'G\"orls, Helmar'
'Heinemann, Frank W.'
'Li, Jing'
'Drewello, Thomas'
'Vos, Johannes G.'
'Guldi, Dirk M.'
'Rau, Sven'

_publ_section_title
;
 Carbene based photochemical molecular assemblies for solar driven
 hydrogen generation.
;
_journal_issue 36
_journal_name_full 'Dalton transactions (Cambridge, England : 2003)'
_journal_page_first 13683
_journal_page_last 13695
_journal_paper_doi 10.1039/c4dt01546k
_journal_volume 43
_journal_year 2014
_chemical_formula_moiety 'C56 H62 N8 Ru, 2(F6 P), C2 H3 N'
_chemical_formula_sum 'C58 H65 F12 N9 P2 Ru'
_chemical_formula_weight 1279.20
_space_group_IT_number 29
_symmetry_cell_setting orthorhombic
_symmetry_space_group_name_Hall 'P 2c -2ac'
_symmetry_space_group_name_H-M 'P c a 21'
_atom_sites_solution_hydrogens geom
_atom_sites_solution_primary direct
_atom_sites_solution_secondary difmap
_audit_creation_method SHELXL-97
_cell_angle_alpha 90.00
_cell_angle_beta 90.00
_cell_angle_gamma 90.00
_cell_formula_units_Z 4
_cell_length_a 38.6452(8)
_cell_length_b 11.8866(2)
_cell_length_c 12.7938(3)
_cell_measurement_reflns_used 26981
_cell_measurement_temperature 133(2)
_cell_measurement_theta_max 27.49
_cell_measurement_theta_min 2.33
_cell_volume 5877.0(2)
_computing_cell_refinement DENZO
_computing_data_collection COLLECT
_computing_data_reduction DENZO
_computing_molecular_graphics SHELTL/PC
_computing_publication_material SHELXL-97
_computing_structure_refinement 'SHELXL-97 (Sheldrick, 1997)'
_computing_structure_solution 'SHELXS-97 (Sheldrick, 1990)'
_diffrn_ambient_temperature 133(2)
_diffrn_measured_fraction_theta_full 0.937
_diffrn_measured_fraction_theta_max 0.926
_diffrn_measurement_device_type KappaCCD
_diffrn_measurement_method 'phi- + omega-scan'
_diffrn_radiation_monochromator graphite
_diffrn_radiation_source 'fine-focus sealed tube'
_diffrn_radiation_type MoK\a
_diffrn_radiation_wavelength 0.71073
_diffrn_reflns_av_R_equivalents 0.1153
_diffrn_reflns_av_sigmaI/netI 0.0837
_diffrn_reflns_limit_h_max 50
_diffrn_reflns_limit_h_min -48
_diffrn_reflns_limit_k_max 15
_diffrn_reflns_limit_k_min -15
_diffrn_reflns_limit_l_max 15
_diffrn_reflns_limit_l_min -16
_diffrn_reflns_number 26981
_diffrn_reflns_theta_full 25.00
_diffrn_reflns_theta_max 27.49
_diffrn_reflns_theta_min 2.33
_exptl_absorpt_coefficient_mu 0.406
_exptl_absorpt_correction_type none
_exptl_crystal_colour red-brown
_exptl_crystal_density_diffrn 1.446
_exptl_crystal_density_method 'not measured'
_exptl_crystal_description prism
_exptl_crystal_F_000 2632
_exptl_crystal_size_max 0.04
_exptl_crystal_size_mid 0.04
_exptl_crystal_size_min 0.04
_refine_diff_density_max 0.745
_refine_diff_density_min -1.066
_refine_diff_density_rms 0.106
_refine_ls_abs_structure_details 'Flack H D (1983), Acta Cryst. A39, 876-881'
_refine_ls_abs_structure_Flack 0.02(4)
_refine_ls_extinction_method none
_refine_ls_goodness_of_fit_ref 1.047
_refine_ls_hydrogen_treatment constr
_refine_ls_matrix_type full
_refine_ls_number_parameters 740
_refine_ls_number_reflns 9804
_refine_ls_number_restraints 1
_refine_ls_restrained_S_all 1.047
_refine_ls_R_factor_all 0.0735
_refine_ls_R_factor_gt 0.0585
_refine_ls_shift/su_max 0.003
_refine_ls_shift/su_mean 0.000
_refine_ls_structure_factor_coef Fsqd
_refine_ls_weighting_details 'calc w=1/[\s^2^(Fo^2^)+(0.0687P)^2^+12.5854P] where P=(Fo^2^+2Fc^2^)/3'
_refine_ls_weighting_scheme calc
_refine_ls_wR_factor_gt 0.1364
_refine_ls_wR_factor_ref 0.1446
_reflns_number_gt 8354
_reflns_number_total 9804
_reflns_threshold_expression >2sigma(I)
_cod_data_source_file c4dt01546k2.cif
_cod_data_source_block FO3949
_cod_depositor_comments 'Adding full bibliography for 7031797--7031803.cif.'
_cod_database_code 7031801

loop_
_symmetry_equiv_pos_as_xyz
'x, y, z'
'-x, -y, z+1/2'
'x+1/2, -y, z'
'-x+1/2, y, z+1/2'

loop_
_atom_site_label
_atom_site_type_symbol
_atom_site_fract_x
_atom_site_fract_y
_atom_site_fract_z
_atom_site_U_iso_or_equiv
_atom_site_adp_type
_atom_site_occupancy
_atom_site_symmetry_multiplicity
_atom_site_calc_flag
_atom_site_refinement_flags
Ru1 Ru 0.630087(9) 0.45080(3) 0.17296(4) 0.01120(10) Uani 1 1 d .
N1 N 0.58514(12) 0.5240(4) 0.2271(4) 0.0134(10) Uani 1 1 d .
N2 N 0.64690(12) 0.5151(4) 0.3133(3) 0.0115(9) Uani 1 1 d .
N3 N 0.54366(13) 0.6824(4) 0.5648(4) 0.0191(10) Uani 1 1 d .
N4 N 0.59735(13) 0.6852(4) 0.6295(4) 0.0214(11) Uani 1 1 d .
N5 N 0.63745(11) 0.5929(4) 0.0833(3) 0.0113(9) Uani 1 1 d .
N6 N 0.61171(12) 0.3995(4) 0.0301(3) 0.0119(9) Uani 1 1 d .
N7 N 0.67517(12) 0.3694(4) 0.1355(4) 0.0143(10) Uani 1 1 d .
N8 N 0.62426(11) 0.2994(4) 0.2494(4) 0.0132(9) Uani 1 1 d .
C1 C 0.55508(13) 0.5342(4) 0.1770(6) 0.0174(10) Uani 1 1 d .
H1A H 0.5535 0.5073 0.1072 0.021 Uiso 1 1 calc R
C2 C 0.52607(15) 0.5821(5) 0.2218(5) 0.0210(13) Uani 1 1 d .
H2A H 0.5054 0.5902 0.1824 0.025 Uiso 1 1 calc R
C3 C 0.52737(14) 0.6175(5) 0.3226(5) 0.0185(12) Uani 1 1 d .
H3A H 0.5073 0.6484 0.3542 0.022 Uiso 1 1 calc R
C4 C 0.55813(14) 0.6089(5) 0.3806(4) 0.0148(11) Uani 1 1 d .
C5 C 0.56497(14) 0.6434(5) 0.4864(4) 0.0144(11) Uani 1 1 d .
C13 C 0.56458(16) 0.7045(5) 0.6482(4) 0.0218(14) Uani 1 1 d .
H13A H 0.5562 0.7314 0.7134 0.026 Uiso 1 1 calc R
C6 C 0.59786(15) 0.6447(5) 0.5293(4) 0.0173(12) Uani 1 1 d .
C7 C 0.62729(14) 0.6036(5) 0.4736(4) 0.0152(11) Uani 1 1 d .
C8 C 0.66137(15) 0.5993(5) 0.5122(5) 0.0184(12) Uani 1 1 d .
H8A H 0.6665 0.6263 0.5804 0.022 Uiso 1 1 calc R
C9 C 0.68693(16) 0.5560(5) 0.4510(5) 0.0234(13) Uani 1 1 d .
H9A H 0.7101 0.5542 0.4759 0.028 Uiso 1 1 calc R
C10 C 0.67906(15) 0.5140(5) 0.3508(4) 0.0176(12) Uani 1 1 d .
H10A H 0.6972 0.4841 0.3089 0.021 Uiso 1 1 calc R
C11 C 0.62095(17) 0.5599(5) 0.3724(5) 0.0147(13) Uani 1 1 d .
C12 C 0.58734(15) 0.5640(5) 0.3274(4) 0.0138(11) Uani 1 1 d .
C14 C 0.50575(15) 0.6887(6) 0.5721(5) 0.0236(13) Uani 1 1 d .
H14A H 0.4985 0.6590 0.6409 0.028 Uiso 1 1 calc R
H14B H 0.4956 0.6396 0.5176 0.028 Uiso 1 1 calc R
C15 C 0.49130(14) 0.8052(5) 0.5593(5) 0.0230(13) Uani 1 1 d .
C16 C 0.4721(2) 0.8518(7) 0.6382(6) 0.043(2) Uani 1 1 d .
H16A H 0.4686 0.8109 0.7012 0.052 Uiso 1 1 calc R
C17 C 0.4578(3) 0.9574(8) 0.6272(9) 0.071(3) Uani 1 1 d .
H17A H 0.4437 0.9874 0.6815 0.086 Uiso 1 1 calc R
C18 C 0.4636(2) 1.0188(7) 0.5390(9) 0.063(3) Uani 1 1 d .
H18A H 0.4539 1.0919 0.5322 0.075 Uiso 1 1 calc R
C19 C 0.4833(2) 0.9757(6) 0.4608(7) 0.0409(19) Uani 1 1 d .
H19A H 0.4877 1.0197 0.4003 0.049 Uiso 1 1 calc R
C20 C 0.49694(19) 0.8689(6) 0.4679(6) 0.0334(16) Uani 1 1 d .
H20A H 0.5100 0.8386 0.4118 0.040 Uiso 1 1 calc R
C21 C 0.64950(16) 0.6912(5) 0.1181(4) 0.0192(13) Uani 1 1 d .
H21A H 0.6570 0.6958 0.1886 0.023 Uiso 1 1 calc R
C22 C 0.65163(16) 0.7856(5) 0.0572(5) 0.0226(14) Uani 1 1 d .
H22A H 0.6604 0.8535 0.0861 0.027 Uiso 1 1 calc R
C23 C 0.64103(15) 0.7828(5) -0.0468(5) 0.0173(12) Uani 1 1 d .
C24 C 0.62919(13) 0.6795(5) -0.0837(5) 0.0183(12) Uani 1 1 d .
H24A H 0.6221 0.6731 -0.1545 0.022 Uiso 1 1 calc R
C25 C 0.62749(15) 0.5864(6) -0.0199(5) 0.0134(12) Uani 1 1 d .
C26 C 0.61428(13) 0.4745(5) -0.0505(4) 0.0121(11) Uani 1 1 d .
C27 C 0.60629(14) 0.4450(5) -0.1521(4) 0.0146(11) Uani 1 1 d .
H27A H 0.6086 0.4992 -0.2062 0.018 Uiso 1 1 calc R
C28 C 0.59478(14) 0.3364(5) -0.1768(4) 0.0153(12) Uani 1 1 d .
C29 C 0.59107(14) 0.2632(5) -0.0932(5) 0.0184(12) Uani 1 1 d .
H29A H 0.5825 0.1893 -0.1049 0.022 Uiso 1 1 calc R
C30 C 0.59968(16) 0.2967(5) 0.0075(5) 0.0180(13) Uani 1 1 d .
H30A H 0.5969 0.2443 0.0629 0.022 Uiso 1 1 calc R
C31 C 0.64279(19) 0.8879(6) -0.1173(5) 0.0274(15) Uani 1 1 d .
C32 C 0.6730(3) 0.8746(8) -0.1883(8) 0.0661(17) Uani 1 1 d .
H32A H 0.6790 0.9478 -0.2185 0.099 Uiso 1 1 calc R
H32B H 0.6671 0.8219 -0.2445 0.099 Uiso 1 1 calc R
H32C H 0.6928 0.8453 -0.1487 0.099 Uiso 1 1 calc R
C33 C 0.6483(3) 0.9958(8) -0.0542(8) 0.0661(17) Uani 1 1 d .
H33A H 0.6501 1.0600 -0.1020 0.099 Uiso 1 1 calc R
H33B H 0.6697 0.9894 -0.0135 0.099 Uiso 1 1 calc R
H33C H 0.6287 1.0070 -0.0068 0.099 Uiso 1 1 calc R
C34 C 0.6092(3) 0.9010(8) -0.1768(8) 0.0661(17) Uani 1 1 d .
H34A H 0.6105 0.9675 -0.2219 0.099 Uiso 1 1 calc R
H34B H 0.5900 0.9100 -0.1272 0.099 Uiso 1 1 calc R
H34C H 0.6052 0.8340 -0.2197 0.099 Uiso 1 1 calc R
C35 C 0.58814(16) 0.2980(5) -0.2879(5) 0.0213(13) Uani 1 1 d .
C36 C 0.55971(18) 0.2099(6) -0.2947(5) 0.0288(15) Uani 1 1 d .
H36A H 0.5385 0.2397 -0.2633 0.043 Uiso 1 1 calc R
H36B H 0.5669 0.1421 -0.2569 0.043 Uiso 1 1 calc R
H36C H 0.5554 0.1912 -0.3681 0.043 Uiso 1 1 calc R
C37 C 0.62227(16) 0.2429(7) -0.3258(8) 0.0413(17) Uani 1 1 d .
H37A H 0.6412 0.2973 -0.3199 0.062 Uiso 1 1 calc R
H37B H 0.6198 0.2196 -0.3989 0.062 Uiso 1 1 calc R
H37C H 0.6274 0.1770 -0.2825 0.062 Uiso 1 1 calc R
C38 C 0.5793(2) 0.3963(6) -0.3596(5) 0.0393(19) Uani 1 1 d .
H38A H 0.5583 0.4335 -0.3343 0.059 Uiso 1 1 calc R
H38B H 0.5754 0.3684 -0.4307 0.059 Uiso 1 1 calc R
H38C H 0.5985 0.4502 -0.3598 0.059 Uiso 1 1 calc R
C39 C 0.70060(15) 0.4117(5) 0.0763(5) 0.0170(12) Uani 1 1 d .
H39A H 0.6985 0.4872 0.0527 0.020 Uiso 1 1 calc R
C40 C 0.72949(16) 0.3521(5) 0.0478(5) 0.0197(13) Uani 1 1 d .
H40A H 0.7465 0.3859 0.0043 0.024 Uiso 1 1 calc R
C41 C 0.73393(14) 0.2427(5) 0.0823(4) 0.0189(13) Uani 1 1 d .
C42 C 0.70757(14) 0.1979(5) 0.1454(4) 0.0168(12) Uani 1 1 d .
H42A H 0.7095 0.1234 0.1715 0.020 Uiso 1 1 calc R
C43 C 0.67870(12) 0.2618(4) 0.1698(6) 0.0160(10) Uani 1 1 d .
C44 C 0.64998(14) 0.2230(5) 0.2367(4) 0.0152(11) Uani 1 1 d .
C45 C 0.64843(14) 0.1174(5) 0.2830(5) 0.0149(11) Uani 1 1 d .
H45A H 0.6665 0.0647 0.2707 0.018 Uiso 1 1 calc R
C46 C 0.62063(15) 0.0875(5) 0.3476(5) 0.0166(12) Uani 1 1 d .
C47 C 0.59485(15) 0.1685(5) 0.3604(5) 0.0181(12) Uani 1 1 d .
H47A H 0.5754 0.1530 0.4036 0.022 Uiso 1 1 calc R
C48 C 0.59746(15) 0.2710(5) 0.3105(5) 0.0181(13) Uani 1 1 d .
H48A H 0.5794 0.3241 0.3199 0.022 Uiso 1 1 calc R
C49 C 0.76527(16) 0.1712(6) 0.0510(5) 0.0246(14) Uani 1 1 d .
C50 C 0.79218(17) 0.2392(6) -0.0105(6) 0.0314(16) Uani 1 1 d .
H50A H 0.8118 0.1907 -0.0282 0.047 Uiso 1 1 calc R
H50B H 0.8002 0.3024 0.0322 0.047 Uiso 1 1 calc R
H50C H 0.7817 0.2679 -0.0749 0.047 Uiso 1 1 calc R
C51 C 0.78257(16) 0.1258(6) 0.1495(5) 0.0303(17) Uani 1 1 d .
H51A H 0.7666 0.0749 0.1857 0.045 Uiso 1 1 calc R
H51B H 0.7885 0.1886 0.1958 0.045 Uiso 1 1 calc R
H51C H 0.8036 0.0849 0.1304 0.045 Uiso 1 1 calc R
C52 C 0.75182(19) 0.0741(6) -0.0185(6) 0.0337(17) Uani 1 1 d .
H52A H 0.7345 0.0305 0.0203 0.051 Uiso 1 1 calc R
H52B H 0.7712 0.0250 -0.0379 0.051 Uiso 1 1 calc R
H52C H 0.7412 0.1052 -0.0818 0.051 Uiso 1 1 calc R
C53 C 0.61828(16) -0.0293(5) 0.3964(5) 0.0187(12) Uani 1 1 d .
C54 C 0.6157(3) -0.1172(7) 0.3137(7) 0.065(3) Uani 1 1 d .
H54A H 0.6326 -0.1012 0.2584 0.098 Uiso 1 1 calc R
H54B H 0.5924 -0.1170 0.2841 0.098 Uiso 1 1 calc R
H54C H 0.6206 -0.1912 0.3442 0.098 Uiso 1 1 calc R
C55 C 0.5865(3) -0.0405(7) 0.4675(9) 0.076(4) Uani 1 1 d .
H55A H 0.5839 -0.1190 0.4895 0.114 Uiso 1 1 calc R
H55B H 0.5657 -0.0169 0.4291 0.114 Uiso 1 1 calc R
H55C H 0.5894 0.0074 0.5292 0.114 Uiso 1 1 calc R
C56 C 0.6497(3) -0.0517(9) 0.4645(10) 0.084(5) Uani 1 1 d .
H56A H 0.6704 -0.0565 0.4205 0.126 Uiso 1 1 calc R
H56B H 0.6465 -0.1228 0.5021 0.126 Uiso 1 1 calc R
H56C H 0.6524 0.0098 0.5149 0.126 Uiso 1 1 calc R
P1 P 0.48956(4) 0.32956(15) 0.41950(13) 0.0218(3) Uani 1 1 d .
F11 F 0.45832(16) 0.3067(5) 0.4959(5) 0.0743(19) Uani 1 1 d .
F12 F 0.52051(12) 0.3520(4) 0.3395(4) 0.0485(12) Uani 1 1 d .
F13 F 0.46612(14) 0.4100(4) 0.3487(5) 0.0627(16) Uani 1 1 d .
F14 F 0.51376(14) 0.2492(4) 0.4848(4) 0.0604(15) Uani 1 1 d .
F15 F 0.50148(14) 0.4357(4) 0.4867(3) 0.0478(13) Uani 1 1 d .
F16 F 0.47773(11) 0.2229(3) 0.3504(3) 0.0358(10) Uani 1 1 d .
P2 P 0.71730(5) 0.5042(2) -0.22061(14) 0.0337(4) Uani 1 1 d .
F21 F 0.74836(15) 0.5655(5) -0.2809(4) 0.0720(18) Uani 1 1 d .
F22 F 0.68669(11) 0.4434(4) -0.1602(4) 0.0494(12) Uani 1 1 d .
F23 F 0.70523(13) 0.4453(5) -0.3281(5) 0.0684(16) Uani 1 1 d .
F24 F 0.72909(13) 0.5636(4) -0.1133(3) 0.0442(11) Uani 1 1 d .
F25 F 0.74266(11) 0.4007(4) -0.1972(3) 0.0404(11) Uani 1 1 d .
F26 F 0.69284(13) 0.6110(5) -0.2447(3) 0.0563(15) Uani 1 1 d .
N1AA N 0.7155(2) 0.8973(7) 0.2208(8) 0.064(2) Uani 1 1 d .
C1AA C 0.7554(3) 0.7815(8) 0.0930(9) 0.073(3) Uani 1 1 d .
H1A1 H 0.7468 0.7903 0.0214 0.110 Uiso 1 1 calc R
H1A2 H 0.7550 0.7017 0.1123 0.110 Uiso 1 1 calc R
H1A3 H 0.7791 0.8098 0.0974 0.110 Uiso 1 1 calc R
C2AA C 0.7330(2) 0.8459(7) 0.1657(11) 0.059(2) Uani 1 1 d .

loop_
_atom_site_aniso_label
_atom_site_aniso_U_11
_atom_site_aniso_U_22
_atom_site_aniso_U_33
_atom_site_aniso_U_23
_atom_site_aniso_U_13
_atom_site_aniso_U_12
Ru1 0.01423(17) 0.01106(19) 0.00831(17) 0.0018(2) 0.0002(2) 0.00060(14)
N1 0.016(2) 0.012(3) 0.012(2) -0.0016(19) -0.0037(18) -0.0011(16)
N2 0.017(2) 0.008(2) 0.009(2) 0.0029(19) 0.0029(18) 0.0024(17)
N3 0.023(3) 0.021(3) 0.014(2) -0.001(2) 0.006(2) 0.002(2)
N4 0.026(3) 0.023(3) 0.015(2) -0.001(2) 0.003(2) 0.004(2)
N5 0.012(2) 0.014(2) 0.007(2) 0.0046(19) 0.0028(17) 0.0004(17)
N6 0.018(2) 0.010(2) 0.008(2) -0.0006(18) 0.0037(18) 0.0023(17)
N7 0.016(2) 0.016(3) 0.011(2) 0.0022(19) -0.0047(17) -0.0007(17)
N8 0.012(2) 0.019(3) 0.008(2) 0.0017(19) -0.0028(17) -0.0017(17)
C1 0.020(2) 0.017(3) 0.015(2) 0.000(3) -0.008(3) -0.0029(18)
C2 0.013(3) 0.029(4) 0.021(3) 0.002(3) -0.008(2) 0.002(2)
C3 0.015(3) 0.021(3) 0.020(3) -0.002(3) 0.002(2) 0.007(2)
C4 0.020(3) 0.011(3) 0.013(3) 0.004(2) 0.000(2) -0.002(2)
C5 0.019(3) 0.005(3) 0.019(3) 0.002(2) 0.005(2) 0.0039(19)
C13 0.031(3) 0.024(3) 0.010(3) -0.003(2) 0.001(2) 0.003(2)
C6 0.027(3) 0.011(3) 0.014(3) -0.001(2) 0.000(2) -0.001(2)
C7 0.018(3) 0.015(3) 0.013(3) 0.002(2) 0.003(2) 0.000(2)
C8 0.022(3) 0.024(4) 0.009(3) -0.004(2) -0.002(2) 0.002(2)
C9 0.018(3) 0.028(4) 0.024(3) 0.001(3) -0.004(2) 0.003(2)
C10 0.015(3) 0.026(3) 0.012(3) 0.003(2) 0.000(2) 0.006(2)
C11 0.013(3) 0.016(4) 0.015(3) 0.003(2) -0.006(2) 0.001(2)
C12 0.024(3) 0.012(3) 0.006(2) 0.003(2) 0.007(2) -0.001(2)
C14 0.020(3) 0.028(4) 0.022(3) -0.001(3) 0.008(3) 0.001(2)
C15 0.013(3) 0.020(3) 0.036(4) 0.000(3) 0.001(3) -0.002(2)
C16 0.053(5) 0.037(4) 0.040(4) 0.003(3) 0.024(4) 0.017(3)
C17 0.089(8) 0.043(6) 0.083(8) 0.009(5) 0.046(6) 0.035(5)
C18 0.065(6) 0.029(5) 0.094(8) 0.031(5) 0.026(6) 0.029(4)
C19 0.046(5) 0.031(5) 0.046(5) 0.019(4) -0.003(4) 0.000(3)
C20 0.035(4) 0.033(4) 0.032(4) 0.004(3) 0.004(3) -0.007(3)
C21 0.033(3) 0.017(3) 0.008(3) -0.006(2) -0.001(2) 0.001(2)
C22 0.026(3) 0.016(3) 0.026(3) 0.006(3) -0.003(3) -0.008(2)
C23 0.016(3) 0.021(3) 0.015(3) 0.004(2) 0.005(2) 0.001(2)
C24 0.014(3) 0.026(4) 0.014(3) 0.000(3) 0.000(2) 0.008(2)
C25 0.014(3) 0.014(3) 0.012(3) 0.003(3) 0.002(2) 0.002(2)
C26 0.007(2) 0.018(3) 0.012(3) 0.002(2) -0.002(2) 0.0015(19)
C27 0.012(2) 0.018(3) 0.014(3) 0.001(2) 0.001(2) 0.000(2)
C28 0.015(3) 0.021(3) 0.010(3) -0.001(2) 0.000(2) 0.005(2)
C29 0.019(3) 0.016(3) 0.020(3) -0.002(2) -0.004(2) -0.006(2)
C30 0.025(3) 0.016(3) 0.012(3) 0.007(2) -0.005(2) -0.005(2)
C31 0.038(4) 0.022(4) 0.022(3) 0.004(3) 0.001(3) -0.003(3)
C32 0.095(5) 0.037(3) 0.066(4) 0.025(3) 0.005(3) 0.000(3)
C33 0.095(5) 0.037(3) 0.066(4) 0.025(3) 0.005(3) 0.000(3)
C34 0.095(5) 0.037(3) 0.066(4) 0.025(3) 0.005(3) 0.000(3)
C35 0.024(3) 0.023(4) 0.016(3) -0.001(2) -0.003(2) 0.001(2)
C36 0.043(4) 0.025(4) 0.019(3) -0.004(3) -0.010(3) -0.010(3)
C37 0.033(3) 0.063(5) 0.028(3) -0.022(5) 0.009(4) -0.002(3)
C38 0.064(5) 0.029(4) 0.025(4) 0.001(3) -0.024(3) -0.012(3)
C39 0.025(3) 0.009(3) 0.017(3) 0.003(2) 0.001(2) 0.002(2)
C40 0.021(3) 0.022(3) 0.017(3) 0.002(3) 0.002(2) -0.003(2)
C41 0.016(3) 0.029(4) 0.012(3) -0.002(3) -0.003(2) 0.005(2)
C42 0.023(3) 0.015(3) 0.013(3) 0.004(2) -0.003(2) -0.001(2)
C43 0.020(2) 0.016(3) 0.012(2) 0.003(3) -0.009(3) -0.0029(18)
C44 0.017(3) 0.017(3) 0.011(3) -0.003(2) 0.000(2) 0.000(2)
C45 0.014(3) 0.014(3) 0.017(3) -0.005(2) -0.005(2) 0.000(2)
C46 0.020(3) 0.019(3) 0.010(3) -0.002(2) -0.004(2) -0.005(2)
C47 0.019(3) 0.020(3) 0.015(3) 0.000(2) 0.004(2) -0.003(2)
C48 0.016(3) 0.021(3) 0.017(3) -0.005(3) -0.003(2) 0.001(2)
C49 0.020(3) 0.027(4) 0.026(3) 0.001(3) 0.007(3) 0.010(2)
C50 0.024(3) 0.035(4) 0.035(4) 0.009(3) 0.006(3) 0.017(3)
C51 0.020(3) 0.038(4) 0.033(5) 0.012(3) -0.001(3) 0.006(2)
C52 0.034(4) 0.026(4) 0.041(4) -0.011(3) 0.004(3) 0.006(3)
C53 0.024(3) 0.014(3) 0.018(3) 0.004(2) 0.000(2) -0.006(2)
C54 0.131(10) 0.027(5) 0.037(5) 0.003(4) -0.010(6) -0.004(5)
C55 0.103(9) 0.031(5) 0.093(8) 0.033(5) 0.065(7) 0.019(5)
C56 0.057(6) 0.082(8) 0.112(10) 0.075(7) -0.051(6) -0.041(5)
P1 0.0221(8) 0.0242(9) 0.0193(8) -0.0034(7) -0.0007(7) -0.0011(6)
F11 0.082(4) 0.052(3) 0.088(4) -0.028(3) 0.060(3) -0.030(3)
F12 0.053(3) 0.040(3) 0.052(3) -0.005(2) 0.028(2) 0.000(2)
F13 0.061(3) 0.030(3) 0.097(4) 0.001(3) -0.039(3) 0.010(2)
F14 0.073(3) 0.052(3) 0.055(3) 0.018(3) -0.049(3) -0.012(3)
F15 0.080(4) 0.039(3) 0.024(2) -0.014(2) 0.009(2) -0.021(2)
F16 0.050(3) 0.031(2) 0.027(2) -0.0032(18) -0.0209(19) -0.0023(18)
P2 0.0291(9) 0.0567(13) 0.0153(8) 0.0065(8) 0.0006(7) 0.0167(8)
F21 0.072(4) 0.080(4) 0.064(3) 0.046(3) 0.027(3) 0.024(3)
F22 0.028(2) 0.078(4) 0.042(3) -0.007(3) 0.001(2) -0.003(2)
F23 0.078(3) 0.102(4) 0.025(2) -0.014(3) -0.019(3) 0.051(3)
F24 0.057(3) 0.048(3) 0.027(2) 0.005(2) -0.012(2) -0.008(2)
F25 0.038(2) 0.054(3) 0.030(2) 0.016(2) -0.0004(18) 0.012(2)
F26 0.069(3) 0.077(4) 0.022(2) 0.002(2) -0.006(2) 0.044(3)
N1AA 0.047(4) 0.037(5) 0.107(7) 0.005(5) -0.012(4) 0.005(3)
C1AA 0.077(7) 0.048(6) 0.094(9) 0.036(6) 0.016(6) 0.011(5)
C2AA 0.045(4) 0.037(5) 0.093(7) 0.019(6) -0.014(6) 0.000(4)

loop_
_atom_type_symbol
_atom_type_description
_atom_type_scat_dispersion_real
_atom_type_scat_dispersion_imag
_atom_type_scat_source
C C 0.0033 0.0016 'International Tables Vol C Tables 4.2.6.8 and 6.1.1.4'
H H 0.0000 0.0000 'International Tables Vol C Tables 4.2.6.8 and 6.1.1.4'
N N 0.0061 0.0033 'International Tables Vol C Tables 4.2.6.8 and 6.1.1.4'
F F 0.0171 0.0103 'International Tables Vol C Tables 4.2.6.8 and 6.1.1.4'
P P 0.1023 0.0942 'International Tables Vol C Tables 4.2.6.8 and 6.1.1.4'
Ru Ru -1.2594 0.8363 'International Tables Vol C Tables 4.2.6.8 and 6.1.1.4'

loop_
_geom_angle_atom_site_label_1
_geom_angle_atom_site_label_2
_geom_angle_atom_site_label_3
_geom_angle
N7 Ru1 N6 86.89(18)
N7 Ru1 N2 96.37(18)
N6 Ru1 N2 175.28(18)
N7 Ru1 N8 77.99(18)
N6 Ru1 N8 97.22(18)
N2 Ru1 N8 86.82(18)
N7 Ru1 N5 98.01(18)
N6 Ru1 N5 78.20(18)
N2 Ru1 N5 97.93(18)
N8 Ru1 N5 174.15(19)
N7 Ru1 N1 173.48(18)
N6 Ru1 N1 97.64(17)
N2 Ru1 N1 79.41(18)
N8 Ru1 N1 96.72(18)
N5 Ru1 N1 87.55(17)
C1 N1 C12 118.2(5)
C1 N1 Ru1 127.7(4)
C12 N1 Ru1 114.1(4)
C10 N2 C11 119.3(5)
C10 N2 Ru1 127.3(4)
C11 N2 Ru1 113.4(4)
C13 N3 C5 106.2(5)
C13 N3 C14 122.1(5)
C5 N3 C14 131.2(5)
C13 N4 C6 104.3(5)
C21 N5 C25 117.8(5)
C21 N5 Ru1 125.5(4)
C25 N5 Ru1 116.6(4)
C30 N6 C26 117.3(5)
C30 N6 Ru1 125.6(4)
C26 N6 Ru1 116.9(4)
C39 N7 C43 117.5(5)
C39 N7 Ru1 125.4(4)
C43 N7 Ru1 117.0(4)
C48 N8 C44 117.8(5)
C48 N8 Ru1 125.5(4)
C44 N8 Ru1 116.6(4)
N1 C1 C2 123.0(7)
N1 C1 H1A 118.5
C2 C1 H1A 118.5
C3 C2 C1 119.5(6)
C3 C2 H2A 120.3
C1 C2 H2A 120.3
C2 C3 C4 120.7(5)
C2 C3 H3A 119.6
C4 C3 H3A 119.6
C3 C4 C12 116.5(5)
C3 C4 C5 129.2(5)
C12 C4 C5 114.3(5)
N3 C5 C6 104.9(5)
N3 C5 C4 132.1(5)
C6 C5 C4 123.0(5)
N4 C13 N3 113.4(5)
N4 C13 H13A 123.3
N3 C13 H13A 123.3
N4 C6 C5 111.2(5)
N4 C6 C7 126.8(5)
C5 C6 C7 122.0(5)
C8 C7 C11 118.0(5)
C8 C7 C6 125.6(5)
C11 C7 C6 116.3(5)
C9 C8 C7 119.4(5)
C9 C8 H8A 120.3
C7 C8 H8A 120.3
C8 C9 C10 120.1(6)
C8 C9 H9A 120.0
C10 C9 H9A 120.0
N2 C10 C9 121.7(5)
N2 C10 H10A 119.1
C9 C10 H10A 119.1
N2 C11 C7 121.5(6)
N2 C11 C12 117.4(6)
C7 C11 C12 121.0(6)
N1 C12 C4 121.9(5)
N1 C12 C11 115.1(5)
C4 C12 C11 123.0(5)
N3 C14 C15 114.3(5)
N3 C14 H14A 108.7
C15 C14 H14A 108.7
N3 C14 H14B 108.7
C15 C14 H14B 108.7
H14A C14 H14B 107.6
C16 C15 C20 118.5(6)
C16 C15 C14 119.6(6)
C20 C15 C14 121.9(6)
C15 C16 C17 120.7(8)
C15 C16 H16A 119.6
C17 C16 H16A 119.6
C18 C17 C16 120.3(8)
C18 C17 H17A 119.8
C16 C17 H17A 119.8
C19 C18 C17 120.0(7)
C19 C18 H18A 120.0
C17 C18 H18A 120.0
C18 C19 C20 121.0(7)
C18 C19 H19A 119.5
C20 C19 H19A 119.5
C19 C20 C15 119.4(7)
C19 C20 H20A 120.3
C15 C20 H20A 120.3
N5 C21 C22 123.3(5)
N5 C21 H21A 118.3
C22 C21 H21A 118.3
C21 C22 C23 120.4(6)
C21 C22 H22A 119.8
C23 C22 H22A 119.8
C22 C23 C24 116.2(5)
C22 C23 C31 121.8(6)
C24 C23 C31 122.1(5)
C25 C24 C23 121.6(6)
C25 C24 H24A 119.2
C23 C24 H24A 119.2
N5 C25 C24 120.6(6)
N5 C25 C26 113.7(5)
C24 C25 C26 125.6(6)
N6 C26 C27 121.9(5)
N6 C26 C25 114.3(5)
C27 C26 C25 123.8(5)
C26 C27 C28 121.1(5)
C26 C27 H27A 119.5
C28 C27 H27A 119.5
C29 C28 C27 116.0(5)
C29 C28 C35 121.1(5)
C27 C28 C35 122.8(5)
C28 C29 C30 120.7(5)
C28 C29 H29A 119.7
C30 C29 H29A 119.7
N6 C30 C29 123.0(5)
N6 C30 H30A 118.5
C29 C30 H30A 118.5
C32 C31 C34 112.2(7)
C32 C31 C33 107.5(7)
C34 C31 C33 107.4(7)
C32 C31 C23 107.8(6)
C34 C31 C23 109.9(6)
C33 C31 C23 112.1(6)
C31 C32 H32A 109.5
C31 C32 H32B 109.5
H32A C32 H32B 109.5
C31 C32 H32C 109.5
H32A C32 H32C 109.5
H32B C32 H32C 109.5
C31 C33 H33A 109.5
C31 C33 H33B 109.5
H33A C33 H33B 109.5
C31 C33 H33C 109.5
H33A C33 H33C 109.5
H33B C33 H33C 109.5
C31 C34 H34A 109.5
C31 C34 H34B 109.5
H34A C34 H34B 109.5
C31 C34 H34C 109.5
H34A C34 H34C 109.5
H34B C34 H34C 109.5
C28 C35 C36 112.5(5)
C28 C35 C38 111.8(5)
C36 C35 C38 109.4(5)
C28 C35 C37 106.1(5)
C36 C35 C37 107.9(5)
C38 C35 C37 109.1(6)
C35 C36 H36A 109.5
C35 C36 H36B 109.5
H36A C36 H36B 109.5
C35 C36 H36C 109.5
H36A C36 H36C 109.5
H36B C36 H36C 109.5
C35 C37 H37A 109.5
C35 C37 H37B 109.5
H37A C37 H37B 109.5
C35 C37 H37C 109.5
H37A C37 H37C 109.5
H37B C37 H37C 109.5
C35 C38 H38A 109.5
C35 C38 H38B 109.5
H38A C38 H38B 109.5
C35 C38 H38C 109.5
H38A C38 H38C 109.5
H38B C38 H38C 109.5
N7 C39 C40 123.6(5)
N7 C39 H39A 118.2
C40 C39 H39A 118.2
C39 C40 C41 120.1(5)
C39 C40 H40A 119.9
C41 C40 H40A 119.9
C40 C41 C42 116.7(5)
C40 C41 C49 122.4(5)
C42 C41 C49 120.9(5)
C43 C42 C41 120.4(5)
C43 C42 H42A 119.8
C41 C42 H42A 119.8
N7 C43 C42 121.6(5)
N7 C43 C44 113.9(5)
C42 C43 C44 124.4(5)
N8 C44 C45 121.5(5)
N8 C44 C43 114.3(5)
C45 C44 C43 124.2(5)
C44 C45 C46 120.9(5)
C44 C45 H45A 119.5
C46 C45 H45A 119.5
C47 C46 C45 116.2(5)
C47 C46 C53 122.5(5)
C45 C46 C53 121.2(5)
C48 C47 C46 120.2(5)
C48 C47 H47A 119.9
C46 C47 H47A 119.9
N8 C48 C47 123.3(6)
N8 C48 H48A 118.4
C47 C48 H48A 118.4
C51 C49 C41 109.0(5)
C51 C49 C50 108.2(5)
C41 C49 C50 112.2(5)
C51 C49 C52 111.0(6)
C41 C49 C52 107.4(5)
C50 C49 C52 109.1(6)
C49 C50 H50A 109.5
C49 C50 H50B 109.5
H50A C50 H50B 109.5
C49 C50 H50C 109.5
H50A C50 H50C 109.5
H50B C50 H50C 109.5
C49 C51 H51A 109.5
C49 C51 H51B 109.5
H51A C51 H51B 109.5
C49 C51 H51C 109.5
H51A C51 H51C 109.5
H51B C51 H51C 109.5
C49 C52 H52A 109.5
C49 C52 H52B 109.5
H52A C52 H52B 109.5
C49 C52 H52C 109.5
H52A C52 H52C 109.5
H52B C52 H52C 109.5
C54 C53 C56 109.7(8)
C54 C53 C46 110.5(6)
C56 C53 C46 110.3(5)
C54 C53 C55 107.9(8)
C56 C53 C55 106.6(8)
C46 C53 C55 111.7(6)
C53 C54 H54A 109.5
C53 C54 H54B 109.5
H54A C54 H54B 109.5
C53 C54 H54C 109.5
H54A C54 H54C 109.5
H54B C54 H54C 109.5
C53 C55 H55A 109.5
C53 C55 H55B 109.5
H55A C55 H55B 109.5
C53 C55 H55C 109.5
H55A C55 H55C 109.5
H55B C55 H55C 109.5
C53 C56 H56A 109.5
C53 C56 H56B 109.5
H56A C56 H56B 109.5
C53 C56 H56C 109.5
H56A C56 H56C 109.5
H56B C56 H56C 109.5
F14 P1 F11 91.2(4)
F14 P1 F15 91.3(3)
F11 P1 F15 91.3(3)
F14 P1 F12 89.8(3)
F11 P1 F12 178.5(3)
F15 P1 F12 89.8(3)
F14 P1 F13 177.4(4)
F11 P1 F13 91.2(4)
F15 P1 F13 89.8(3)
F12 P1 F13 87.8(3)
F14 P1 F16 89.0(2)
F11 P1 F16 89.3(3)
F15 P1 F16 179.3(3)
F12 P1 F16 89.5(2)
F13 P1 F16 89.9(2)
F22 P2 F25 90.9(3)
F22 P2 F21 179.6(3)
F25 P2 F21 88.9(3)
F22 P2 F24 89.7(3)
F25 P2 F24 90.3(3)
F21 P2 F24 89.9(3)
F22 P2 F23 90.1(3)
F25 P2 F23 90.2(3)
F21 P2 F23 90.2(3)
F24 P2 F23 179.5(3)
F22 P2 F26 90.8(3)
F25 P2 F26 178.1(3)
F21 P2 F26 89.4(3)
F24 P2 F26 89.0(3)
F23 P2 F26 90.5(2)
C2AA C1AA H1A1 109.5
C2AA C1AA H1A2 109.5
H1A1 C1AA H1A2 109.5
C2AA C1AA H1A3 109.5
H1A1 C1AA H1A3 109.5
H1A2 C1AA H1A3 109.5
N1AA C2AA C1AA 178.9(11)

loop_
_geom_bond_atom_site_label_1
_geom_bond_atom_site_label_2
_geom_bond_distance
Ru1 N7 2.050(5)
Ru1 N6 2.054(5)
Ru1 N2 2.057(5)
Ru1 N8 2.060(5)
Ru1 N5 2.062(5)
Ru1 N1 2.063(5)
N1 C1 1.333(7)
N1 C12 1.371(7)
N2 C10 1.332(7)
N2 C11 1.364(8)
N3 C13 1.364(8)
N3 C5 1.378(7)
N3 C14 1.470(7)
N4 C13 1.309(8)
N4 C6 1.370(8)
N5 C21 1.334(7)
N5 C25 1.377(8)
N6 C30 1.339(8)
N6 C26 1.366(7)
N7 C39 1.339(7)
N7 C43 1.359(7)
N8 C48 1.340(8)
N8 C44 1.356(7)
C1 C2 1.382(8)
C1 H1A 0.9500
C2 C3 1.357(9)
C2 H2A 0.9500
C3 C4 1.405(8)
C3 H3A 0.9500
C4 C12 1.422(8)
C4 C5 1.439(8)
C5 C6 1.384(8)
C13 H13A 0.9500
C6 C7 1.428(8)
C7 C8 1.407(8)
C7 C11 1.417(9)
C8 C9 1.361(8)
C8 H8A 0.9500
C9 C10 1.409(8)
C9 H9A 0.9500
C10 H10A 0.9500
C11 C12 1.422(9)
C14 C15 1.502(9)
C14 H14A 0.9900
C14 H14B 0.9900
C15 C16 1.369(9)
C15 C20 1.410(9)
C16 C17 1.379(11)
C16 H16A 0.9500
C17 C18 1.364(13)
C17 H17A 0.9500
C18 C19 1.356(12)
C18 H18A 0.9500
C19 C20 1.377(11)
C19 H19A 0.9500
C20 H20A 0.9500
C21 C22 1.368(8)
C21 H21A 0.9500
C22 C23 1.393(9)
C22 H22A 0.9500
C23 C24 1.393(9)
C23 C31 1.542(9)
C24 C25 1.377(9)
C24 H24A 0.9500
C25 C26 1.477(8)
C26 C27 1.382(8)
C27 C28 1.401(8)
C27 H27A 0.9500
C28 C29 1.386(8)
C28 C35 1.515(8)
C29 C30 1.389(8)
C29 H29A 0.9500
C30 H30A 0.9500
C31 C32 1.488(12)
C31 C34 1.513(13)
C31 C33 1.530(13)
C32 H32A 0.9800
C32 H32B 0.9800
C32 H32C 0.9800
C33 H33A 0.9800
C33 H33B 0.9800
C33 H33C 0.9800
C34 H34A 0.9800
C34 H34B 0.9800
C34 H34C 0.9800
C35 C36 1.520(9)
C35 C38 1.524(9)
C35 C37 1.550(8)
C36 H36A 0.9800
C36 H36B 0.9800
C36 H36C 0.9800
C37 H37A 0.9800
C37 H37B 0.9800
C37 H37C 0.9800
C38 H38A 0.9800
C38 H38B 0.9800
C38 H38C 0.9800
C39 C40 1.372(8)
C39 H39A 0.9500
C40 C41 1.384(9)
C40 H40A 0.9500
C41 C42 1.404(8)
C41 C49 1.533(8)
C42 C43 1.385(7)
C42 H42A 0.9500
C43 C44 1.476(8)
C44 C45 1.389(8)
C45 C46 1.401(8)
C45 H45A 0.9500
C46 C47 1.395(8)
C46 C53 1.525(8)
C47 C48 1.380(9)
C47 H47A 0.9500
C48 H48A 0.9500
C49 C51 1.525(9)
C49 C50 1.535(9)
C49 C52 1.546(10)
C50 H50A 0.9800
C50 H50B 0.9800
C50 H50C 0.9800
C51 H51A 0.9800
C51 H51B 0.9800
C51 H51C 0.9800
C52 H52A 0.9800
C52 H52B 0.9800
C52 H52C 0.9800
C53 C54 1.490(10)
C53 C56 1.516(11)
C53 C55 1.535(11)
C54 H54A 0.9800
C54 H54B 0.9800
C54 H54C 0.9800
C55 H55A 0.9800
C55 H55B 0.9800
C55 H55C 0.9800
C56 H56A 0.9800
C56 H56B 0.9800
C56 H56C 0.9800
P1 F14 1.577(5)
P1 F11 1.577(5)
P1 F15 1.595(4)
P1 F12 1.596(4)
P1 F13 1.599(5)
P1 F16 1.612(4)
P2 F22 1.587(5)
P2 F25 1.601(5)
P2 F21 1.602(6)
P2 F24 1.610(5)
P2 F23 1.612(6)
P2 F26 1.613(5)
N1AA C2AA 1.151(13)
C1AA C2AA 1.483(16)
C1AA H1A1 0.9800
C1AA H1A2 0.9800
C1AA H1A3 0.9800
